data_1501602
loop_
_publ_author_name
'Elliott, Emma-Claire'
'Bowkett, Elizabeth R.'
'Maggs, James L.'
'Bacsa, John'
'Park, B. Kevin'
'Regan, Sophie L.'
'O'Neill, Paul M'
'Stachulski, Andrew V.'

_publ_section_title
;
 Convenient syntheses of benzo-fluorinated dibenz[b,f]azepines:
 rearrangements of isatins, acridines, and indoles.
;
_journal_issue 20
_journal_name_full 'Organic letters'
_journal_page_first 5592
_journal_page_last 5595
_journal_paper_doi 10.1021/ol202318w
_journal_volume 13
_journal_year 2011
_chemical_formula_moiety 'C14 H10 F N'
_chemical_formula_sum 'C14 H10 F N'
_chemical_formula_weight 211.23
_chemical_name_common EB7721
_chemical_name_systematic
;
 ?
;
_space_group_IT_number 62
_symmetry_cell_setting orthorhombic
_symmetry_space_group_name_Hall '-P 2ac 2n'
_symmetry_space_group_name_H-M 'P n m a'
_atom_sites_solution_hydrogens geom
_atom_sites_solution_primary direct
_atom_sites_solution_secondary difmap
_audit_creation_method SHELXL-97
_cell_angle_alpha 90.00
_cell_angle_beta 90.00
_cell_angle_gamma 90.00
_cell_formula_units_Z 4
_cell_length_a 8.2094(19)
_cell_length_b 21.264(5)
_cell_length_c 5.9988(13)
_cell_measurement_reflns_used 488
_cell_measurement_temperature 218(2)
_cell_measurement_theta_max 24.2
_cell_measurement_theta_min 2.1
_cell_volume 1047.2(4)
_computing_cell_refinement 'IPDS (Stoe & Cie, 1996)'
_computing_data_collection 'IPDS (Stoe & Cie, 1996)'
_computing_data_reduction 'IPDS (Stoe & Cie, 1996)'
_computing_structure_refinement 'SHELXL-97 (Sheldrick, 1997)'
_computing_structure_solution 'SHELXS-97 (Sheldrick, 1990)'
_diffrn_ambient_temperature 218(2)
_diffrn_measured_fraction_theta_full 0.980
_diffrn_measured_fraction_theta_max 0.980
_diffrn_measurement_device_type 'Stoe IPDS'
_diffrn_measurement_method '200\% f scan, \f-incr 2.0 \%, 100 exposures'
_diffrn_radiation_monochromator graphite
_diffrn_radiation_source 'fine-focus sealed tube'
_diffrn_radiation_type MoK\a
_diffrn_radiation_wavelength 0.71073
_diffrn_reflns_av_R_equivalents 0.0537
_diffrn_reflns_av_sigmaI/netI 0.0273
_diffrn_reflns_limit_h_max 9
_diffrn_reflns_limit_h_min -9
_diffrn_reflns_limit_k_max 24
_diffrn_reflns_limit_k_min -24
_diffrn_reflns_limit_l_max 6
_diffrn_reflns_limit_l_min -6
_diffrn_reflns_number 5675
_diffrn_reflns_theta_full 24.15
_diffrn_reflns_theta_max 24.15
_diffrn_reflns_theta_min 3.53
_exptl_absorpt_coefficient_mu 0.091
_exptl_absorpt_correction_T_max 0.9910
_exptl_absorpt_correction_T_min 0.9559
_exptl_absorpt_correction_type multi-scan
_exptl_absorpt_process_details 'SORTAV (R.H. Blessing, (1989)'
_exptl_crystal_colour brown
_exptl_crystal_density_diffrn 1.340
_exptl_crystal_density_method 'not measured'
_exptl_crystal_description plate
_exptl_crystal_F_000 440
_exptl_crystal_size_max 0.50
_exptl_crystal_size_mid 0.30
_exptl_crystal_size_min 0.10
_refine_diff_density_max 0.106
_refine_diff_density_min -0.079
_refine_diff_density_rms 0.022
_refine_ls_extinction_method none
_refine_ls_goodness_of_fit_ref 1.004
_refine_ls_hydrogen_treatment mixed
_refine_ls_matrix_type full
_refine_ls_number_parameters 107
_refine_ls_number_reflns 842
_refine_ls_number_restraints 128
_refine_ls_restrained_S_all 0.956
_refine_ls_R_factor_all 0.0531
_refine_ls_R_factor_gt 0.0359
_refine_ls_shift/su_max 0.000
_refine_ls_shift/su_mean 0.000
_refine_ls_structure_factor_coef Fsqd
_refine_ls_weighting_details 'calc w=1/[\s^2^(Fo^2^)+(0.0592P)^2^+0.0559P] where P=(Fo^2^+2Fc^2^)/3'
_refine_ls_weighting_scheme calc
_refine_ls_wR_factor_gt 0.0923
_refine_ls_wR_factor_ref 0.0989
_reflns_number_gt 602
_reflns_number_total 842
_reflns_threshold_expression >2sigma(I)
_cod_data_source_file ol202318w_si_002.cif
_cod_data_source_block eb7721
_cod_depositor_comments 'Adding full bibliography for 1501602.cif.'
_cod_original_sg_symbol_H-M Pnma
_cod_database_code 1501602

loop_
_symmetry_equiv_pos_as_xyz
'x, y, z'
'-x+1/2, -y, z+1/2'
'x+1/2, -y+1/2, -z+1/2'
'-x, y+1/2, -z'
'-x, -y, -z'
'x-1/2, y, -z-1/2'
'-x-1/2, y-1/2, z-1/2'
'x, -y-1/2, z'

loop_
_atom_site_label
_atom_site_type_symbol
_atom_site_fract_x
_atom_site_fract_y
_atom_site_fract_z
_atom_site_U_iso_or_equiv
_atom_site_adp_type
_atom_site_occupancy
_atom_site_symmetry_multiplicity
_atom_site_calc_flag
_atom_site_refinement_flags
_atom_site_disorder_assembly
_atom_site_disorder_group
N1 N 0.7087(2) 0.2604(2) 0.2191(3) 0.0492(11) Uani 0.50 1 d PDU A -1
C11 C 0.7580(3) 0.31787(14) 0.1191(5) 0.0425(6) Uani 0.50 1 d PDU A -1
C21 C 0.6976(3) 0.33475(18) -0.0917(5) 0.0402(7) Uani 0.50 1 d PDU A -1
C31 C 0.7351(4) 0.39540(19) -0.1642(6) 0.0522(7) Uani 0.50 1 d PDU A -1
H31 H 0.6987 0.4075 -0.3065 0.063 Uiso 0.50 1 calc PR A -1
C41 C 0.8201(4) 0.43808(19) -0.0439(6) 0.0608(8) Uani 0.50 1 d PDU A -1
H41 H 0.8357 0.4793 -0.0968 0.073 Uiso 0.50 1 calc PR A -1
C51 C 0.8810(5) 0.4199(2) 0.1522(7) 0.0612(7) Uani 0.50 1 d PDU A -1
H51 H 0.9468 0.4477 0.2341 0.073 Uiso 0.50 1 calc PR A -1
C61 C 0.8484(4) 0.3606(2) 0.2363(6) 0.0490(7) Uani 0.50 1 d PDU A -1
H61 H 0.8894 0.3494 0.3771 0.059 Uiso 0.50 1 calc PR A -1
C71 C 0.6016(4) 0.2922(2) -0.2292(5) 0.0496(10) Uani 0.50 1 d PDU A -1
H71 H 0.5362 0.3125 -0.3359 0.060 Uiso 0.50 1 calc PR A -1
C1 C 0.7424(4) 0.20057(18) 0.1237(5) 0.0425(6) Uani 0.50 1 d PDU A -1
C2 C 0.6795(3) 0.18606(18) -0.0897(5) 0.0402(7) Uani 0.50 1 d PDU A -1
C3 C 0.7051(4) 0.12467(19) -0.1668(6) 0.0522(7) Uani 0.50 1 d PDU A -1
H3 H 0.6595 0.1117 -0.3030 0.063 Uiso 0.50 1 calc PR A -1
C4 C 0.7971(5) 0.08331(19) -0.0431(6) 0.0608(8) Uani 0.50 1 d PDU A -1
C5 C 0.8575(5) 0.0977(2) 0.1742(7) 0.0612(7) Uani 0.50 1 d PDU A -1
H5 H 0.9129 0.0678 0.2612 0.073 Uiso 0.50 1 calc PR A -1
C6 C 0.8298(4) 0.1577(2) 0.2484(6) 0.0490(7) Uani 0.50 1 d PDU A -1
H6 H 0.8713 0.1700 0.3878 0.059 Uiso 0.50 1 calc PR A -1
C7 C 0.5898(3) 0.2297(2) -0.2307(4) 0.0496(10) Uani 0.50 1 d PDU A -1
H7 H 0.5162 0.2120 -0.3331 0.060 Uiso 0.50 1 calc PR A -1
F1 F 0.8312(3) 0.02008(10) -0.1164(4) 0.1162(8) Uani 0.50 1 d PU A -1
H1 H 0.7483(16) 0.2601(2) 0.3749(8) 0.072(7) Uiso 0.50 1 d PD B -1

loop_
_atom_site_aniso_label
_atom_site_aniso_U_11
_atom_site_aniso_U_22
_atom_site_aniso_U_33
_atom_site_aniso_U_23
_atom_site_aniso_U_13
_atom_site_aniso_U_12
N1 0.0537(9) 0.064(3) 0.0300(8) -0.0065(13) 0.0026(7) 0.0064(13)
C11 0.0283(7) 0.0637(18) 0.0356(7) 0.0028(12) 0.0051(5) 0.0068(10)
C21 0.0270(7) 0.054(2) 0.0398(7) -0.0011(9) 0.0040(5) -0.0045(9)
C31 0.0387(11) 0.062(2) 0.0560(8) 0.0019(12) 0.0001(7) -0.0015(9)
C41 0.0653(11) 0.033(3) 0.0843(13) 0.0004(11) 0.0045(9) -0.0009(10)
C51 0.0545(11) 0.062(2) 0.0668(11) 0.0003(14) 0.0039(9) 0.0053(12)
C61 0.0387(8) 0.063(2) 0.0451(8) -0.0005(12) -0.0006(6) -0.0006(11)
C71 0.0315(6) 0.082(3) 0.0356(6) 0.0013(10) -0.0050(5) -0.0006(8)
C1 0.0283(7) 0.0637(18) 0.0356(7) 0.0028(12) 0.0051(5) 0.0068(10)
C2 0.0270(7) 0.054(2) 0.0398(7) -0.0011(9) 0.0040(5) -0.0045(9)
C3 0.0387(11) 0.062(2) 0.0560(8) 0.0019(12) 0.0001(7) -0.0015(9)
C4 0.0653(11) 0.033(3) 0.0843(13) 0.0004(11) 0.0045(9) -0.0009(10)
C5 0.0545(11) 0.062(2) 0.0668(11) 0.0003(14) 0.0039(9) 0.0053(12)
C6 0.0387(8) 0.063(2) 0.0451(8) -0.0005(12) -0.0006(6) -0.0006(11)
C7 0.0315(6) 0.082(3) 0.0356(6) 0.0013(10) -0.0050(5) -0.0006(8)
F1 0.150(2) 0.0800(14) 0.1189(17) -0.0176(13) -0.0122(15) -0.0238(13)

loop_
_atom_type_symbol
_atom_type_description
_atom_type_scat_dispersion_real
_atom_type_scat_dispersion_imag
_atom_type_scat_source
C C 0.0033 0.0016 'International Tables Vol C Tables 4.2.6.8 and 6.1.1.4'
H H 0.0000 0.0000 'International Tables Vol C Tables 4.2.6.8 and 6.1.1.4'
N N 0.0061 0.0033 'International Tables Vol C Tables 4.2.6.8 and 6.1.1.4'
F F 0.0171 0.0103 'International Tables Vol C Tables 4.2.6.8 and 6.1.1.4'

loop_
_geom_angle_atom_site_label_1
_geom_angle_atom_site_label_2
_geom_angle_atom_site_label_3
_geom_angle
_geom_angle_publ_flag
C1 N1 C11 123.0(2) yes
C11 N1 H1 108.1(5) no
C1 N1 H1 108.1(5) no
N1 C1 C6 118.3(3) yes
N1 C1 C2 119.2(3) yes
C2 C1 C6 122.4(3) no
C1 C2 C7 124.9(3) no
C3 C2 C7 118.6(3) no
C1 C2 C3 116.6(3) no
C2 C3 C4 120.0(3) no
F1 C4 C5 114.3(3) yes
F1 C4 C3 122.5(3) yes
C3 C4 C5 123.1(4) no
C4 C5 C6 116.0(4) no
C1 C6 C5 121.7(3) no
C2 C7 C71 126.5(3) no
N1 C11 C21 120.0(3) yes
N1 C11 C61 120.6(3) yes
C21 C11 C61 119.0(3) no
C11 C21 C31 116.0(3) no
C31 C21 C71 121.1(3) no
C11 C21 C71 122.8(3) no
C21 C31 C41 124.6(3) no
C31 C41 C51 118.0(4) no
C41 C51 C61 120.8(4) no
C11 C61 C51 121.5(3) no
C7 C71 C21 131.5(3) no
C2 C3 H3 120.00 no
C4 C3 H3 120.00 no
C4 C5 H5 122.00 no
C6 C5 H5 122.00 no
C1 C6 H6 119.00 no
C5 C6 H6 119.00 no
C2 C7 H7 117.00 no
C71 C7 H7 117.00 no
C21 C31 H31 118.00 no
C41 C31 H31 118.00 no
C31 C41 H41 121.00 no
C51 C41 H41 121.00 no
C41 C51 H51 120.00 no
C61 C51 H51 120.00 no
C11 C61 H61 119.00 no
C51 C61 H61 119.00 no
C7 C71 H71 114.00 no
C21 C71 H71 114.00 no

loop_
_geom_bond_atom_site_label_1
_geom_bond_atom_site_label_2
_geom_bond_distance
_geom_bond_publ_flag
F1 C4 1.442(5) yes
N1 C1 1.422(5) yes
N1 C11 1.420(5) yes
N1 H1 0.990(7) no
C1 C6 1.380(5) no
C1 C2 1.414(4) no
C2 C7 1.456(5) no
C2 C3 1.401(5) no
C3 C4 1.376(5) no
C4 C5 1.428(6) no
C5 C6 1.370(6) no
C7 C71 1.333(6) no
C11 C61 1.368(5) no
C11 C21 1.405(4) no
C21 C31 1.395(5) no
C21 C71 1.456(5) no
C31 C41 1.353(5) no
C41 C51 1.335(6) no
C51 C61 1.384(6) no
C3 H3 0.9400 no
C5 H5 0.9400 no
C6 H6 0.9400 no
C7 H7 0.9400 no
C31 H31 0.9400 no
C41 H41 0.9400 no
C51 H51 0.9400 no
C61 H61 0.9400 no
C71 H71 0.9400 no

loop_
_geom_torsion_atom_site_label_1
_geom_torsion_atom_site_label_2
_geom_torsion_atom_site_label_3
_geom_torsion_atom_site_label_4
_geom_torsion
_geom_torsion_publ_flag
C11 N1 C1 C2 -60.9(4) no
C11 N1 C1 C6 122.0(3) no
C1 N1 C11 C21 62.4(3) no
C1 N1 C11 C61 -125.4(3) no
N1 C1 C2 C3 -174.8(3) no
N1 C1 C2 C7 4.4(4) no
C6 C1 C2 C3 2.3(5) no
C6 C1 C2 C7 -178.5(3) no
N1 C1 C6 C5 175.5(3) no
C2 C1 C6 C5 -1.6(5) no
C1 C2 C3 C4 -4.3(5) no
C7 C2 C3 C4 176.4(3) no
C1 C2 C7 C71 26.5(4) no
C3 C2 C7 C71 -154.3(3) no
C2 C3 C4 F1 -178.4(3) no
C2 C3 C4 C5 6.0(6) no
F1 C4 C5 C6 179.0(3) no
C3 C4 C5 C6 -5.0(6) no
C4 C5 C6 C1 2.7(6) no
C2 C7 C71 C21 -1.9(5) no
N1 C11 C21 C31 171.8(3) no
N1 C11 C21 C71 -8.3(4) no
C61 C11 C21 C31 -0.5(4) no
C61 C11 C21 C71 179.4(3) no
N1 C11 C61 C51 -172.1(3) no
C21 C11 C61 C51 0.2(5) no
C11 C21 C31 C41 -1.8(5) no
C71 C21 C31 C41 178.3(3) no
C11 C21 C71 C7 -22.2(5) no
C31 C21 C71 C7 157.7(3) no
C21 C31 C41 C51 4.3(5) no
C31 C41 C51 C61 -4.4(6) no
C41 C51 C61 C11 2.3(6) no
